data_7245217
loop_
_publ_author_name
'Iwai, Yudai'
'Nakaya, Manabu'
'Ohtsu, Hiroyoshi'
'Le Ouay, Benjamin'
'Ohtani, Ryo'
'Ohba, Masaaki'

_publ_section_title
;
 Zero area thermal expansion of honeycomb layers via double distortion
 relaxation in (PPh4)[Cu2(CN)3]
;
_journal_name_full CrystEngComm
_journal_paper_doi 10.1039/D2CE00878E
_journal_year 2022
_chemical_formula_moiety 'C3 H3 Cu2 N3, 0.5(C48 H40 P2)'
_chemical_formula_sum 'C27 H23 Cu2 N3 P'
_chemical_formula_weight 544.545
_space_group_crystal_system orthorhombic
_space_group_IT_number 62
_space_group_name_Hall '-P 2ac 2n'
_space_group_name_H-M_alt 'P n m a'
_symmetry_Int_Tables_number 62
_audit_creation_date 2022-04-25
_audit_creation_method
;
Olex2 1.5-dev
(compiled 2022.04.21 svn.rca3783a0 for OlexSys, GUI svn.r6444)
;
_audit_update_record
;
2022-06-27 deposited with the CCDC.	2022-07-25 downloaded from the CCDC.
;
_cell_angle_alpha 90
_cell_angle_beta 90
_cell_angle_gamma 90
_cell_formula_units_Z 4
_cell_length_a 14.3204(9)
_cell_length_b 18.8505(13)
_cell_length_c 8.9253(6)
_cell_measurement_reflns_used 2609
_cell_measurement_temperature 200.0
_cell_measurement_theta_max 23.14
_cell_measurement_theta_min 2.52
_cell_volume 2409.4(3)
_computing_data_collection 'APEX3 (Bruker AXS, 2019)'
_computing_molecular_graphics 'Olex2 1.5-dev (Dolomanov et al., 2009)'
_computing_publication_material 'Olex2 1.5-dev (Dolomanov et al., 2009)'
_computing_structure_refinement 'olex2.refine 1.5-dev (Bourhis et al., 2015)'
_computing_structure_solution 'SHELXT 2018/2 (Sheldrick, 2018)'
_diffrn_ambient_temperature 196.00
_diffrn_measured_fraction_theta_full 0.9978
_diffrn_measured_fraction_theta_max 0.9978
_diffrn_measurement_device_type 'Bruker APEX-II CCD'
_diffrn_measurement_method '\f and \w scans'
_diffrn_radiation_type 'Mo K\a'
_diffrn_radiation_wavelength 0.71073
_diffrn_reflns_av_R_equivalents 0.0846
_diffrn_reflns_av_unetI/netI 0.0447
_diffrn_reflns_Laue_measured_fraction_full 0.9978
_diffrn_reflns_Laue_measured_fraction_max 0.9978
_diffrn_reflns_limit_h_max 16
_diffrn_reflns_limit_h_min -16
_diffrn_reflns_limit_k_max 21
_diffrn_reflns_limit_k_min -21
_diffrn_reflns_limit_l_max 9
_diffrn_reflns_limit_l_min -9
_diffrn_reflns_number 17409
_diffrn_reflns_point_group_measured_fraction_full 0.9978
_diffrn_reflns_point_group_measured_fraction_max 0.9978
_diffrn_reflns_theta_full 23.4943
_diffrn_reflns_theta_max 23.49
_diffrn_reflns_theta_min 2.52
_exptl_absorpt_coefficient_mu 1.851
_exptl_absorpt_correction_T_max 0.7449
_exptl_absorpt_correction_T_min 0.6164
_exptl_absorpt_correction_type none
_exptl_absorpt_process_details
;
SADABS-2016/2 (Bruker,2016/2) was used for absorption correction.
wR2(int) was 0.1043 before and 0.0732 after correction.
The Ratio of minimum to maximum transmission is 0.8275.
The \l/2 correction factor is Not present.
;
_exptl_crystal_colour 'clear colourless'
_exptl_crystal_colour_lustre clear
_exptl_crystal_colour_primary colourless
_exptl_crystal_density_diffrn 1.501
_exptl_crystal_description block
_exptl_crystal_F_000 1107.826
_exptl_crystal_size_max 0.158
_exptl_crystal_size_mid 0.14
_exptl_crystal_size_min 0.067
_refine_diff_density_max 0.4620
_refine_diff_density_min -0.5495
_refine_diff_density_rms 0.1063
_refine_ls_d_res_high 0.8914
_refine_ls_d_res_low 8.0668
_refine_ls_goodness_of_fit_ref 1.0581
_refine_ls_hydrogen_treatment constr
_refine_ls_matrix_type full
_refine_ls_number_constraints 54
_refine_ls_number_parameters 206
_refine_ls_number_reflns 1834
_refine_ls_number_restraints 198
_refine_ls_restrained_S_all 0.9991
_refine_ls_R_factor_all 0.0695
_refine_ls_R_factor_gt 0.0426
_refine_ls_shift/su_max 0.0007
_refine_ls_shift/su_mean 0.0001
_refine_ls_structure_factor_coef Fsqd
_refine_ls_weighting_details 'w=1/[\s^2^(Fo^2^)+(0.0535P)^2^+2.8620P] where P=(Fo^2^+2Fc^2^)/3'
_refine_ls_weighting_scheme calc
_refine_ls_wR_factor_gt 0.1067
_refine_ls_wR_factor_ref 0.1233
_reflns_Friedel_coverage 0.0
_reflns_limit_h_max 16
_reflns_limit_h_min 0
_reflns_limit_k_max 21
_reflns_limit_k_min 0
_reflns_limit_l_max 9
_reflns_limit_l_min 0
_reflns_number_gt 1305
_reflns_number_total 1834
_reflns_threshold_expression I>=2u(I)
_cod_data_source_file d2ce00878e2.cif
_cod_data_source_block pph4cu_200K
_cod_database_code 7245217
_olex2_refinement_description
;
1. Fixed Uiso
 At 1.2 times of:
  All C(H) groups, All N(H,H,H) groups
2. Shared sites
{N005, C1}
{C007, N1}
{N0, C008}
3. Uiso/Uaniso restraints and constraints
Uanis(N0) = Uanis(C008)
Uanis(N005) = Uanis(C1)
Uanis(C008) = Uanis(N0)
Uanis(C007) = Uanis(N1)
4. Rigid body (RIGU) restrains
 P002, C003, C004, C006, C2, C00B, C3, C00A, C00F, C00C, C6, C4, C5, C00I, C7,
 C00H, C00J, C00E, C10, C8, C9, C009, C00G, C00D, C11
 with sigma for 1-2 distances of 0.004 and sigma for 1-3 distances of 0.004
5. Others
 Fixed Sof: N005(0.5) C007(0.5) C008(0.5) N0(0.5) N1(0.5) C1(0.5) C004(0.5)
 C2(0.5) C00B(0.5) C3(0.5) C00A(0.5) C00F(0.5) C00C(0.5) C6(0.5) C4(0.5)
 C5(0.5) C00I(0.5) C7(0.5) C00H(0.5) C00J(0.5) C00E(0.5) C10(0.5) C8(0.5)
 C9(0.5) C009(0.5) C00G(0.5) C00D(0.5) C11(0.5) H3(0.5) H7(0.5) H009(0.5)
 H00I(0.5) H00B(0.5) H00F(0.5) H00J(0.5) H00G(0.5) H00H(0.5) H00A(0.5) H6(0.5)
 H10(0.5) H00D(0.5) H00E(0.5) H00C(0.5) H5(0.5) H9(0.5) H11(0.5) H8(0.5)
 H4(0.5) H00k(0.5) H00l(0.5) H00m(0.5)
6.a Aromatic/amide H refined with riding coordinates:
 C3(H3), C7(H7), C009(H009), C00I(H00I), C00B(H00B), C00F(H00F), C00J(H00J),
 C00G(H00G), C00H(H00H), C00A(H00A), C6(H6), C10(H10), C00D(H00D), C00E(H00E),
 C00C(H00C), C5(H5), C9(H9), C11(H11), C8(H8), C4(H4)
6.b Fitted hexagon refined as free rotating group:
 C004(C00A,C00H,C00G,C00J,C00F), C006(C00C,C00E,C00D,C10,C6), C2(C4,C8,C11,C9,
 C5), C003(C00B,C00I,C009,C7,C3)
6.c Idealised Me refined as rotating group:
 N0(H00k,H00l,H00m)
;
_olex2_submission_special_instructions 'No special instructions were received'

loop_
_space_group_symop_id
_space_group_symop_operation_xyz
1 x,y,z
2 x+1/2,-y+1/2,-z+1/2
3 -x,y+1/2,-z
4 -x+1/2,-y,z+1/2
5 -x,-y,-z
6 -x-1/2,y-1/2,z-1/2
7 x,-y-1/2,z
8 x-1/2,y,-z-1/2

loop_
_atom_site_label
_atom_site_type_symbol
_atom_site_fract_x
_atom_site_fract_y
_atom_site_fract_z
_atom_site_U_iso_or_equiv
_atom_site_adp_type
_atom_site_occupancy
_atom_site_site_symmetry_order
_atom_site_refinement_flags_posn
_atom_site_refinement_flags_adp
_atom_site_refinement_flags_occupancy
_atom_site_disorder_group
Cu01 Cu 0.17373(4) 0.50029(3) 0.52447(7) 0.0560(3) Uani 1.000000 1 . . . .
P002 P 0.35270(9) 0.25 0.37668(15) 0.0252(4) Uani 1.000000 2 S TU P -1
C003 C 0.3284(3) 0.25 0.1805(3) 0.0272(12) Uani 1.000000 2 S TU P -1
C004 C 0.4187(5) 0.3223(4) 0.4400(8) 0.027(3) Uani 0.500000 1 . U . -1
N005 N 0.2647(3) 0.5010(2) 0.8350(5) 0.0433(10) Uani 0.500000 1 . . . -1
C006 C 0.2404(2) 0.25 0.4659(4) 0.0330(12) Uani 1.000000 2 S TU P -1
C007 C 0.2324(3) 0.5007(2) 0.7158(5) 0.0495(11) Uani 0.500000 1 . . . -1
C008 C 0.0418(3) 0.5010(3) 0.5069(5) 0.0703(16) Uani 0.500000 1 . . . .
C009 C 0.2656(4) 0.2611(5) -0.1133(4) 0.044(2) Uani 0.500000 1 G U . -1
C00A C 0.3974(4) 0.3547(4) 0.5757(9) 0.037(3) Uani 0.500000 1 G U . -1
C00B C 0.2929(5) 0.19071(12) 0.1075(7) 0.041(3) Uani 0.500000 1 G U . -1
C00C C 0.1821(3) 0.30855(8) 0.4807(8) 0.037(2) Uani 0.500000 1 G U . -1
C00D C 0.0620(2) 0.2337(3) 0.5839(6) 0.045(3) Uani 0.500000 1 G U . -1
C00E C 0.0929(3) 0.3004(2) 0.5396(8) 0.039(2) Uani 0.500000 1 G U . -1
C00F C 0.5000(5) 0.3405(4) 0.3641(7) 0.048(3) Uani 0.500000 1 G U . -1
C00G C 0.5388(4) 0.4234(4) 0.5597(8) 0.041(3) Uani 0.500000 1 G U . -1
C00H C 0.4575(5) 0.4052(4) 0.6355(7) 0.037(2) Uani 0.500000 1 G U . -1
C00I C 0.2615(5) 0.1963(3) -0.0394(7) 0.045(2) Uani 0.500000 1 G U . -1
C00J C 0.5600(4) 0.3911(4) 0.4240(8) 0.053(3) Uani 0.500000 1 G U . -1
N0 N 0.0418(3) 0.5010(3) 0.5069(5) 0.0703(16) Uani 0.500000 1 . . . -1
N1 N 0.2324(3) 0.5007(2) 0.7158(5) 0.0495(11) Uani 0.500000 1 . . . .
C1 C 0.2647(3) 0.5010(2) 0.8350(5) 0.0433(10) Uani 0.500000 1 . . . .
C2 C 0.4222(5) 0.1718(4) 0.4189(8) 0.029(3) Uani 0.500000 1 . U . -1
C3 C 0.3325(5) 0.31484(16) 0.1066(7) 0.043(3) Uani 0.500000 1 G U . -1
C4 C 0.4324(5) 0.1498(5) 0.5666(7) 0.046(3) Uani 0.500000 1 G U . -1
C5 C 0.4806(5) 0.1446(4) 0.3085(6) 0.036(2) Uani 0.500000 1 G U . -1
C6 C 0.2095(3) 0.18332(10) 0.5102(8) 0.041(2) Uani 0.500000 1 G U . -1
C7 C 0.3011(5) 0.3204(4) -0.0403(7) 0.052(3) Uani 0.500000 1 G U . -1
C8 C 0.5010(5) 0.1007(4) 0.6040(6) 0.042(3) Uani 0.500000 1 G U . -1
C9 C 0.5492(5) 0.0955(4) 0.3459(6) 0.045(3) Uani 0.500000 1 G U . -1
C10 C 0.1203(3) 0.1752(3) 0.5692(9) 0.053(3) Uani 0.500000 1 G U . -1
C11 C 0.5594(5) 0.0736(4) 0.4936(7) 0.038(2) Uani 0.500000 1 G U . -1
H3 H 0.3568(5) 0.35536(16) 0.1565(7) 0.051(4) Uiso 0.500000 1 R . . -1
H7 H 0.3039(5) 0.3647(4) -0.0908(7) 0.062(4) Uiso 0.500000 1 R . . -1
H009 H 0.2442(4) 0.2649(5) -0.2137(4) 0.053(3) Uiso 0.500000 1 R . . -1
H00I H 0.2373(5) 0.1557(3) -0.0893(7) 0.054(3) Uiso 0.500000 1 R . . -1
H00B H 0.2901(5) 0.14640(12) 0.1580(7) 0.049(3) Uiso 0.500000 1 R . . -1
H00F H 0.5145(5) 0.3184(4) 0.2714(7) 0.057(4) Uiso 0.500000 1 R . . -1
H00J H 0.6156(4) 0.4035(4) 0.3721(8) 0.064(3) Uiso 0.500000 1 R . . -1
H00G H 0.5798(4) 0.4580(4) 0.6006(8) 0.049(3) Uiso 0.500000 1 R . . -1
H00H H 0.4429(5) 0.4273(4) 0.7283(7) 0.045(3) Uiso 0.500000 1 R . . -1
H00A H 0.3418(4) 0.3423(4) 0.6276(9) 0.045(3) Uiso 0.500000 1 R . . -1
H6 H 0.2493(3) 0.14330(10) 0.5002(8) 0.049(3) Uiso 0.500000 1 R . . -1
H10 H 0.0992(3) 0.1296(3) 0.5994(9) 0.063(3) Uiso 0.500000 1 R . . -1
H00D H 0.0011(2) 0.2282(3) 0.6242(6) 0.054(3) Uiso 0.500000 1 R . . -1
H00E H 0.0531(3) 0.3404(2) 0.5497(8) 0.047(3) Uiso 0.500000 1 R . . -1
H00C H 0.2033(3) 0.35413(8) 0.4504(8) 0.045(3) Uiso 0.500000 1 R . . -1
H5 H 0.4737(5) 0.1596(4) 0.2075(6) 0.043(3) Uiso 0.500000 1 R . . -1
H9 H 0.5891(5) 0.0770(4) 0.2704(6) 0.054(3) Uiso 0.500000 1 R . . -1
H11 H 0.6062(5) 0.0400(4) 0.5192(7) 0.046(3) Uiso 0.500000 1 R . . -1
H8 H 0.5079(5) 0.0857(4) 0.7050(6) 0.050(3) Uiso 0.500000 1 R . . -1
H4 H 0.3925(5) 0.1684(5) 0.6421(7) 0.055(4) Uiso 0.500000 1 R . . -1
H00k H 0.0240(5) 0.538(3) 0.447(9) 0.0843(19) Uiso 0.500000 1 GR . . -1
H00l H 0.0223(6) 0.459(2) 0.466(10) 0.0843(19) Uiso 0.500000 1 GR . . -1
H00m H 0.0158(3) 0.506(5) 0.5992(14) 0.0843(19) Uiso 0.500000 1 GR . . -1

loop_
_atom_site_aniso_label
_atom_site_aniso_U_11
_atom_site_aniso_U_22
_atom_site_aniso_U_33
_atom_site_aniso_U_12
_atom_site_aniso_U_13
_atom_site_aniso_U_23
Cu01 0.0566(4) 0.0644(5) 0.0470(4) 0.0054(3) -0.0010(3) -0.0037(3)
P002 0.0283(7) 0.0258(8) 0.0215(7) -0.000000 0.0003(6) 0.000000
C003 0.030(3) 0.032(3) 0.020(2) -0.000000 0.0021(15) 0.000000
C004 0.030(5) 0.022(4) 0.029(4) 0.004(2) -0.009(2) 0.004(2)
N005 0.030(2) 0.063(3) 0.036(2) -0.0004(19) 0.0018(18) 0.008(2)
C006 0.029(2) 0.051(3) 0.020(3) -0.000000 -0.0027(16) 0.000000
C007 0.035(2) 0.060(3) 0.054(3) 0.004(2) 0.014(2) 0.006(2)
C008 0.059(3) 0.120(5) 0.032(2) 0.013(3) 0.005(2) 0.011(2)
C009 0.060(4) 0.049(6) 0.024(3) 0.003(3) -0.007(3) 0.001(2)
C00A 0.041(5) 0.034(5) 0.036(4) -0.006(3) -0.004(3) -0.005(2)
C00B 0.057(7) 0.032(4) 0.033(4) -0.007(2) -0.013(3) 0.002(2)
C00C 0.015(3) 0.055(4) 0.041(5) 0.0043(18) -0.003(3) 0.013(2)
C00D 0.028(3) 0.058(7) 0.049(5) -0.005(2) 0.010(3) -0.003(3)
C00E 0.010(3) 0.062(6) 0.046(5) -0.002(2) -0.006(3) 0.001(3)
C00F 0.041(4) 0.056(6) 0.045(5) -0.016(3) 0.002(3) -0.012(3)
C00G 0.037(4) 0.039(5) 0.045(6) -0.008(3) -0.008(3) -0.001(3)
C00H 0.036(5) 0.033(5) 0.043(5) -0.000(3) -0.009(3) -0.005(3)
C00I 0.057(7) 0.048(5) 0.029(4) -0.000(3) -0.015(3) -0.002(2)
C00J 0.036(5) 0.066(6) 0.059(6) -0.018(3) 0.002(3) -0.016(4)
N0 0.059(3) 0.120(5) 0.032(2) 0.013(3) 0.005(2) 0.011(2)
N1 0.035(2) 0.060(3) 0.054(3) 0.004(2) 0.014(2) 0.006(2)
C1 0.030(2) 0.063(3) 0.036(2) -0.0004(19) 0.0018(18) 0.008(2)
C2 0.034(5) 0.025(4) 0.028(4) -0.000(2) -0.002(2) 0.002(2)
C3 0.068(8) 0.034(4) 0.026(4) -0.001(2) -0.008(3) 0.0019(19)
C4 0.063(6) 0.045(6) 0.029(4) 0.021(4) -0.000(3) 0.003(2)
C5 0.037(4) 0.042(5) 0.029(4) 0.005(3) -0.000(3) -0.002(3)
C6 0.018(3) 0.057(4) 0.047(6) -0.0035(18) 0.003(3) -0.002(2)
C7 0.081(9) 0.046(5) 0.029(4) -0.003(3) -0.013(3) 0.005(2)
C8 0.052(7) 0.039(5) 0.035(4) 0.012(4) -0.008(3) 0.001(3)
C9 0.039(5) 0.055(5) 0.042(5) 0.011(3) -0.004(3) -0.000(3)
C10 0.027(4) 0.061(6) 0.070(7) -0.002(2) 0.012(3) -0.002(3)
C11 0.040(5) 0.037(5) 0.038(5) 0.004(3) -0.010(3) -0.003(3)

loop_
_atom_type_symbol
_atom_type_scat_dispersion_real
_atom_type_scat_dispersion_imag
_atom_type_scat_Cromer_Mann_a1
_atom_type_scat_Cromer_Mann_a2
_atom_type_scat_Cromer_Mann_a3
_atom_type_scat_Cromer_Mann_a4
_atom_type_scat_Cromer_Mann_b1
_atom_type_scat_Cromer_Mann_b2
_atom_type_scat_Cromer_Mann_b3
_atom_type_scat_Cromer_Mann_b4
_atom_type_scat_Cromer_Mann_c
_atom_type_scat_source
_atom_type_scat_dispersion_source
C 0.00347 0.00161 2.31000 1.02000 1.58860 0.86500 20.84390 10.20750 0.56870 51.65120 0.21560 'International Tables Volume C Table 6.1.1.4 (pp. 500-502)' 'Henke, Gullikson and Davis, At. Data and Nucl. Data Tables, 1993, 54, 2'
Cu 0.34125 1.28947 13.33800 7.16760 5.61580 1.67350 3.58280 0.24700 11.39660 64.81260 1.19100 'International Tables Volume C Table 6.1.1.4 (pp. 500-502)' 'Henke, Gullikson and Davis, At. Data and Nucl. Data Tables, 1993, 54, 2'
H 0.00000 0.00000 0.49300 0.32291 0.14019 0.04081 10.51090 26.12570 3.14236 57.79970 0.00304 'International Tables Volume C Table 6.1.1.4 (pp. 500-502)' 'Henke, Gullikson and Davis, At. Data and Nucl. Data Tables, 1993, 54, 2'
N 0.00653 0.00323 12.21260 3.13220 2.01250 1.16630 0.00570 9.89330 28.99750 0.58260 -11.52900 'International Tables Volume C Table 6.1.1.4 (pp. 500-502)' 'Henke, Gullikson and Davis, At. Data and Nucl. Data Tables, 1993, 54, 2'
P 0.10434 0.09671 6.43450 4.17910 1.78000 1.49080 1.90670 27.15700 0.52600 68.16450 1.11490 'International Tables Volume C Table 6.1.1.4 (pp. 500-502)' 'Henke, Gullikson and Davis, At. Data and Nucl. Data Tables, 1993, 54, 2'

loop_
_exptl_crystal_face_index_h
_exptl_crystal_face_index_k
_exptl_crystal_face_index_l
_exptl_crystal_face_perp_dist
-1.00 -1.00 -1.00 0.0340
1.00 1.00 1.00 0.0250
0.00 1.00 1.00 0.0100
1.00 -1.00 -1.00 0.0330
-1.00 1.00 1.00 0.0120
0.00 -1.00 0.00 0.0320
0.00 1.00 0.00 0.0330
-1.00 0.00 0.00 0.0370
1.00 0.00 0.00 0.0440
1.00 1.00 0.00 0.0380
-1.00 -1.00 0.00 0.0400
0.00 1.00 -1.00 0.0340
0.00 -1.00 1.00 0.0170

loop_
_geom_angle_atom_site_label_1
_geom_angle_atom_site_label_2
_geom_angle_atom_site_label_3
_geom_angle
_geom_angle_site_symmetry_1
_geom_angle_site_symmetry_3
_geom_angle_publ_flag
C007 Cu01 N005 126.28(16) . 4_564 y
C008 Cu01 N005 112.77(17) . 4_564 y
C008 Cu01 C007 120.94(17) . . y
N0 Cu01 N005 112.77(17) . 4_564 y
N0 Cu01 C007 120.94(17) . . y
N0 Cu01 C008 0.0 . . y
N1 Cu01 N005 126.28(16) . 4_564 y
N1 Cu01 C007 0.0 . . y
N1 Cu01 C008 120.94(17) . . y
N1 Cu01 N0 120.94(17) . . y
C1 Cu01 N005 0.0 4_564 4_564 y
C1 Cu01 C007 126.28(16) 4_564 . y
C1 Cu01 C008 112.77(17) 4_564 . y
C1 Cu01 N0 112.77(17) 4_564 . y
C1 Cu01 N1 126.28(16) 4_564 . y
C004 P002 C003 114.9(3) 7_565 . ?
C004 P002 C003 114.9(3) . . ?
C004 P002 C004 102.2(6) . 7_565 ?
C006 P002 C003 105.1(2) . . ?
C006 P002 C004 109.9(3) . . ?
C006 P002 C004 109.9(3) . 7_565 ?
C2 P002 C003 108.0(3) . . ?
C2 P002 C003 108.0(3) 7_565 . ?
C2 P002 C004 105.6(2) . . ?
C2 P002 C004 105.6(2) 7_565 7_565 ?
C2 P002 C004 6.9(5) . 7_565 ?
C2 P002 C004 6.9(5) 7_565 . ?
C2 P002 C006 113.5(3) 7_565 . ?
C2 P002 C006 113.5(3) . . ?
C2 P002 C2 108.4(6) 7_565 . ?
C00B C003 P002 122.1 . . ?
C00B C003 P002 122.1 7_565 . ?
C00B C003 C00B 107.0(3) 7_565 . ?
C3 C003 P002 117.2 . . ?
C3 C003 P002 117.2 7_565 . ?
C3 C003 C00B 120.0 7_565 7_565 ?
C3 C003 C00B 23.9 . 7_565 ?
C3 C003 C00B 120.0 . . ?
C3 C003 C00B 23.9 7_565 . ?
C3 C003 C3 123.1(5) . 7_565 ?
C00A C004 P002 120.3 . 7_565 ?
C00F C004 P002 119.1 . 7_565 ?
C00F C004 C00A 120.0 . . ?
C007 N005 Cu01 175.9(4) . 4_565 ?
N1 N005 Cu01 175.9(4) . 4_565 ?
N1 N005 C007 0.0 . . ?
C00C C006 P002 125.4 7_565 . ?
C00C C006 P002 125.4 . . ?
C00C C006 C00C 105.1(2) . 7_565 ?
C6 C006 P002 114.3 7_565 . ?
C6 C006 P002 114.3 . . ?
C6 C006 C00C 120.0 . . ?
C6 C006 C00C 20.6 . 7_565 ?
C6 C006 C00C 120.0 7_565 7_565 ?
C6 C006 C00C 20.6 7_565 . ?
C6 C006 C6 129.5(4) 7_565 . ?
N005 C007 Cu01 177.3(3) . . ?
C1 C007 Cu01 177.3(3) . . ?
C1 C007 N005 0.0 . . ?
C008 C008 Cu01 177.6(7) 5_566 . ?
H00k C008 Cu01 109.47(15) . . ?
H00k C008 Cu01 135.6(5) 5_566 . ?
H00l C008 Cu01 138.1(6) 5_566 . ?
H00l C008 Cu01 109.47(16) . . ?
H00l C008 H00k 53.3(5) . 5_566 ?
H00l C008 H00k 74.0(5) 5_566 5_566 ?
H00l C008 H00k 109.47122(8) . . ?
H00l C008 H00k 55.5(5) 5_566 . ?
H00m C008 Cu01 109.47(13) . . ?
H00m C008 Cu01 135.4(5) 5_566 . ?
H00m C008 H00k 72.2(5) 5_566 5_566 ?
H00m C008 H00k 57.5(5) . 5_566 ?
H00m C008 H00k 57.2(5) 5_566 . ?
H00m C008 H00k 109.5 . . ?
H00m C008 H00l 109.47122(4) . . ?
H00m C008 H00l 73.9(5) 5_566 5_566 ?
H00m C008 H00l 55.9(5) . 5_566 ?
H00m C008 H00l 53.5(5) 5_566 . ?
C7 C009 C00I 120.0 . . ?
H009 C009 C00I 120.00(18) . . ?
H009 C009 C7 120.00(18) . . ?
C00H C00A C004 120.0 . . ?
H00A C00A C004 120.00(19) . . ?
H00A C00A C00H 120.00(19) . . ?
C00I C00B C003 120.0 . . ?
H00B C00B C003 120.00(18) . . ?
H00B C00B C00I 120.00(18) . . ?
C00E C00C C006 120.0 . 7_565 ?
H00C C00C C006 120.00(12) . 7_565 ?
H00C C00C C00E 120.00(12) . . ?
C10 C00D C00E 120.0 . . ?
H00D C00D C00E 120.00(12) . . ?
H00D C00D C10 120.00(12) . . ?
C00D C00E C00C 120.0 . . ?
H00E C00E C00C 120.00(12) . . ?
H00E C00E C00D 120.00(12) . . ?
C00J C00F C004 120.0 . . ?
H00F C00F C004 120.00(19) . . ?
H00F C00F C00J 120.00(19) . . ?
C00J C00G C00H 120.0 . . ?
H00G C00G C00H 120.00(19) . . ?
H00G C00G C00J 120.00(19) . . ?
C00G C00H C00A 120.0 . . ?
H00H C00H C00A 120.00(19) . . ?
H00H C00H C00G 120.00(19) . . ?
C00B C00I C009 120.0 . . ?
H00I C00I C009 120.00(18) . . ?
H00I C00I C00B 120.00(18) . . ?
C00G C00J C00F 120.0 . . ?
H00J C00J C00F 120.00(19) . . ?
H00J C00J C00G 120.00(19) . . ?
H00k N0 Cu01 109.5 . . ?
H00l N0 Cu01 109.5 . . ?
H00l N0 H00k 109.5 . . ?
H00m N0 Cu01 109.5 . . ?
H00m N0 H00k 109.5 . . ?
H00m N0 H00l 109.5 . . ?
N005 N1 Cu01 177.3(3) . . ?
C1 N1 Cu01 177.3(3) . . ?
C1 N1 N005 0.0 . . ?
C007 C1 Cu01 175.9(4) . 4_565 ?
N1 C1 Cu01 175.9(4) . 4_565 ?
N1 C1 C007 0.0 . . ?
C4 C2 P002 119.7 . . ?
C5 C2 P002 118.8 . . ?
C5 C2 C4 120.0 . . ?
C7 C3 C003 120.0 . 7_565 ?
H3 C3 C003 120.00(18) . 7_565 ?
H3 C3 C7 120.00(18) . . ?
C8 C4 C2 120.0 . . ?
H4 C4 C2 120.00(19) . . ?
H4 C4 C8 120.00(19) . . ?
C9 C5 C2 120.0 . . ?
H5 C5 C2 120.00(19) . . ?
H5 C5 C9 120.00(19) . . ?
C10 C6 C006 120.0 . . ?
H6 C6 C006 120.00(12) . . ?
H6 C6 C10 120.00(12) . . ?
C3 C7 C009 120.0 . . ?
H7 C7 C009 120.00(18) . . ?
H7 C7 C3 120.00(18) . . ?
C11 C8 C4 120.0 . . ?
H8 C8 C4 120.00(19) . . ?
H8 C8 C11 120.00(19) . . ?
C11 C9 C5 120.0 . . ?
H9 C9 C5 120.00(19) . . ?
H9 C9 C11 120.00(19) . . ?
C6 C10 C00D 120.0 . . ?
H10 C10 C00D 120.00(12) . . ?
H10 C10 C6 120.00(12) . . ?
C9 C11 C8 120.0 . . ?
H11 C11 C8 120.00(19) . . ?
H11 C11 C9 120.00(19) . . ?
N0 H00k C008 0.000000854(16) . . ?
N0 H00k C008 65.1(4) . 5_566 ?
N0 H00l C008 0.0 . . ?
N0 H00l C008 67.5(5) . 5_566 ?
N0 H00m C008 0.0 . . ?
N0 H00m C008 64.9(4) . 5_566 ?

loop_
_geom_bond_atom_site_label_1
_geom_bond_atom_site_label_2
_geom_bond_distance
_geom_bond_site_symmetry_2
_geom_bond_publ_flag
Cu01 N005 1.907(4) 4_564 y
Cu01 C007 1.903(5) . y
Cu01 C008 1.896(5) . y
Cu01 N0 1.896(5) . y
Cu01 N1 1.903(5) . y
Cu01 C1 1.907(4) 4_564 y
P002 C003 1.785(3) . ?
P002 C004 1.753(5) . ?
P002 C004 1.753(5) 7_565 ?
P002 C006 1.795(3) . ?
P002 C2 1.819(6) . ?
P002 C2 1.819(6) 7_565 ?
C003 C00B 1.3900 7_565 ?
C003 C00B 1.3900 . ?
C003 C3 1.3900 . ?
C003 C3 1.3900 7_565 ?
C004 C00A 1.3900 . ?
C004 C00F 1.3900 . ?
N005 C007 1.160(6) . ?
N005 N1 1.160(6) . ?
C006 C00C 1.3900 . ?
C006 C00C 1.3900 7_565 ?
C006 C6 1.3900 . ?
C006 C6 1.3900 7_565 ?
C007 C1 1.160(6) . ?
C008 C008 1.203(9) 5_566 ?
C008 H00k 1.259(10) 5_566 ?
C008 H00k 0.9100 . ?
C008 H00l 0.9100 . ?
C008 H00l 1.209(9) 5_566 ?
C008 H00m 1.263(10) 5_566 ?
C008 H00m 0.9100 . ?
C009 C00I 1.3900 . ?
C009 C7 1.3900 . ?
C009 H009 0.9500 . ?
C00A C00H 1.3900 . ?
C00A H00A 0.9500 . ?
C00B C00I 1.3900 . ?
C00B H00B 0.9500 . ?
C00C C00E 1.3900 . ?
C00C H00C 0.9500 . ?
C00D C00E 1.3900 . ?
C00D C10 1.3900 . ?
C00D H00D 0.9500 . ?
C00E H00E 0.9500 . ?
C00F C00J 1.3900 . ?
C00F H00F 0.9500 . ?
C00G C00H 1.3900 . ?
C00G C00J 1.3900 . ?
C00G H00G 0.9500 . ?
C00H H00H 0.9500 . ?
C00I H00I 0.9500 . ?
C00J H00J 0.9500 . ?
N0 H00k 0.9100 . ?
N0 H00l 0.9100 . ?
N0 H00m 0.9100 . ?
N1 C1 1.160(6) . ?
C2 C4 1.3900 . ?
C2 C5 1.3900 . ?
C3 C7 1.3900 . ?
C3 H3 0.9500 . ?
C4 C8 1.3900 . ?
C4 H4 0.9500 . ?
C5 C9 1.3900 . ?
C5 H5 0.9500 . ?
C6 C10 1.3900 . ?
C6 H6 0.9500 . ?
C7 H7 0.9500 . ?
C8 C11 1.3900 . ?
C8 H8 0.9500 . ?
C9 C11 1.3900 . ?
C9 H9 0.9500 . ?
C10 H10 0.9500 . ?
C11 H11 0.9500 . ?

loop_
_geom_torsion_atom_site_label_1
_geom_torsion_atom_site_label_2
_geom_torsion_atom_site_label_3
_geom_torsion_atom_site_label_4
_geom_torsion
_geom_torsion_site_symmetry_1
_geom_torsion_site_symmetry_2
_geom_torsion_site_symmetry_3
_geom_torsion_site_symmetry_4
_geom_torsion_publ_flag
P002 C003 C00B C00I 169.99(14) . . . . ?
P002 C003 C00B C00I -169.99(14) . . 7_565 7_565 ?
P002 C003 C3 C7 -170.47(15) . . . . ?
P002 C003 C3 C7 170.47(15) . . 7_565 7_565 ?
P002 C004 C00A C00H 170.9(2) . . . . ?
P002 C004 C00A C00H 170.9(2) 7_565 . . . ?
P002 C004 C00F C00J -171.04(19) 7_565 . . . ?
P002 C004 C00F C00J -171.04(19) . . . . ?
P002 C006 C00C C00E 173.94(14) . . . . ?
P002 C006 C00C C00E -173.94(14) . . 7_565 7_565 ?
P002 C006 C6 C10 -174.58(15) . . . . ?
P002 C006 C6 C10 174.58(15) . . 7_565 7_565 ?
P002 C2 C4 C8 -165.58(19) 7_565 . . . ?
P002 C2 C4 C8 -165.58(19) . . . . ?
P002 C2 C5 C9 165.71(19) 7_565 . . . ?
P002 C2 C5 C9 165.71(19) . . . . ?
C003 C00B C00I C009 0.0(7) 7_565 . . . ?
C003 C00B C00I C009 0.0(7) . . . . ?
C003 C3 C7 C009 0.0(7) 7_565 . . . ?
C003 C3 C7 C009 0.0(7) . . . . ?
C004 C00A C00H C00G 0.0(7) . . . . ?
C004 C00F C00J C00G -0.0(6) . . . . ?
C006 C00C C00E C00D -0.0(7) 7_565 . . . ?
C006 C00C C00E C00D -0.0(7) . . . . ?
C006 C6 C10 C00D 0.0(6) . . . . ?
C006 C6 C10 C00D 0.0(6) 7_565 . . . ?
C00A C00H C00G C00J 0.0(6) . . . . ?
C00C C00E C00D C10 0.0(6) . . . . ?
C00F C00J C00G C00H 0.0(7) . . . . ?
C2 C4 C8 C11 -0.0(7) . . . . ?
C2 C5 C9 C11 0.0(6) . . . . ?
C4 C8 C11 C9 0.0(6) . . . . ?
C5 C9 C11 C8 -0.0(7) . . . . ?

loop_
_restr_rigu_atom_site_label_1
_restr_rigu_atom_site_label_2
_restr_rigu_target_weight_param
_restr_rigu_u13_diff
_restr_rigu_u23_diff
_restr_rigu_u33_diff
P002 C003 0.004000 0.001657 -0.001689 0.001009
P002 C004 0.004000 -0.000889 0.000349 -0.001066
P002 C006 0.004000 -0.000413 -0.000931 -0.002341
P002 C00A 0.004000 0.002870 0.004816 -0.003345
P002 C00B 0.004000 -0.004711 0.005561 -0.004420
P002 C00C 0.004000 0.001771 -0.021926 0.000970
P002 C00F 0.004000 0.005485 -0.006368 -0.005062
P002 C2 0.004000 -0.003132 -0.000868 -0.000469
P002 C3 0.004000 -0.001749 0.002805 -0.002778
P002 C4 0.004000 0.001322 0.001158 -0.002846
P002 C5 0.004000 0.000102 -0.003452 -0.007159
P002 C6 0.004000 -0.017124 -0.008279 -0.002365
C003 C004 0.004000 0.004911 0.006321 -0.000754
C003 C006 0.004000 0.001476 0.001647 -0.003520
C003 C00B 0.004000 -0.001578 0.003330 0.001550
C003 C00I 0.004000 -0.006092 -0.001156 -0.000954
C003 C2 0.004000 0.005158 -0.002270 0.000698
C003 C3 0.004000 -0.005484 0.001313 -0.002152
C003 C7 0.004000 -0.001165 0.003120 -0.003775
C004 C006 0.004000 -0.011059 0.004540 -0.001219
C004 C00A 0.004000 0.001128 0.002171 -0.001445
C004 C00F 0.004000 0.000717 -0.002538 -0.000203
C004 C00H 0.004000 -0.000319 0.003639 -0.002262
C004 C00J 0.004000 0.009502 -0.003461 0.003074
C004 C2 0.004000 -0.003771 -0.002534 -0.003119
C006 C00C 0.004000 -0.015655 0.004902 0.004252
C006 C00E 0.004000 0.002561 -0.017174 0.007226
C006 C2 0.004000 0.012500 0.004068 0.001569
C006 C6 0.004000 -0.008137 -0.007973 -0.003725
C006 C10 0.004000 -0.009513 -0.010073 -0.000800
C009 C00B 0.004000 0.006529 -0.007591 -0.000127
C009 C00I 0.004000 0.002177 -0.003701 -0.002178
C009 C3 0.004000 -0.005627 0.004652 0.001888
C009 C7 0.004000 -0.002611 0.004206 0.000496
C00A C00F 0.004000 0.000746 -0.005753 0.000113
C00A C00G 0.004000 0.003105 -0.002258 0.002867
C00A C00H 0.004000 0.002335 -0.000743 -0.000769
C00B C00I 0.004000 0.001127 0.002199 0.004542
C00B C3 0.004000 -0.007595 0.001491 -0.005396
C00C C00D 0.004000 -0.001966 -0.002607 -0.001360
C00C C00E 0.004000 -0.001629 -0.006636 0.001956
C00C C6 0.004000 -0.005463 -0.016447 -0.007733
C00D C00E 0.004000 0.000063 0.000137 -0.003043
C00D C6 0.004000 0.003389 -0.006957 0.005607
C00D C10 0.004000 0.002876 -0.000471 0.001477
C00E C10 0.004000 -0.003276 -0.009227 -0.001018
C00F C00G 0.004000 0.000983 0.005395 -0.001023
C00F C00J 0.004000 0.005967 0.002131 0.000398
C00G C00H 0.004000 -0.005378 0.002711 -0.002805
C00G C00J 0.004000 0.003952 -0.003517 -0.001790
C00H C00J 0.004000 0.000556 -0.010075 0.000166
C00I C7 0.004000 -0.004072 0.007430 0.001983
C2 C4 0.004000 -0.000275 0.002373 -0.001559
C2 C5 0.004000 -0.000735 -0.001197 0.001871
C2 C8 0.004000 0.001818 0.003108 -0.001725
C2 C9 0.004000 -0.000895 -0.008813 -0.003891
C3 C7 0.004000 -0.001678 -0.001278 -0.001296
C4 C5 0.004000 0.004454 -0.004728 0.002204
C4 C8 0.004000 -0.003319 0.004365 0.001362
C4 C11 0.004000 0.001831 -0.009926 -0.002124
C5 C9 0.004000 -0.001027 0.005412 -0.000033
C5 C11 0.004000 0.004540 0.002019 0.001007
C6 C10 0.004000 -0.000639 0.001567 -0.004536
C8 C9 0.004000 0.006863 -0.006046 -0.002824
C8 C11 0.004000 0.001633 -0.003725 0.000127
C9 C11 0.004000 0.002739 0.001084 0.004085
